data_4026571
loop_
_publ_author_name
'Gianna Reginato'
'Bernardo Pezzati'
'Andrea Ienco'
'Gabriele Manca'
'Andrea Rossin'
'Alessandro Mordini'

_publ_contact_author_address 'ICCOM-CNR, Firenze (Italy)'
_publ_contact_author_email a.ienco@iccom.cnr.it
_publ_contact_author_fax 39(055)5225203
_publ_contact_author_name 'Ienco, Andrea'
_publ_contact_author_phone 39(055)5225284
_publ_section_title
;
 Synthesis of Enantiomerically Enriched Amino Sulfide Building Blocks from
 Acyclic Chiral Amino Allylsilanes
;
_journal_name_full 'Journal of Organic Chemistry'
_journal_page_first 7415
_journal_page_last 7422
_journal_paper_doi 10.1021/jo2010878
_journal_volume 76
_journal_year 2011
_chemical_absolute_configuration rm
_chemical_compound_source 'synthesis as described'
_chemical_formula_moiety 'C20 H26 N2 O4 S1'
_chemical_formula_sum 'C20 H26 N2 O4 S'
_chemical_formula_weight 390.49
_chemical_name_systematic
;
 ?
;
_space_group_IT_number 19
_symmetry_cell_setting orthorhombic
_symmetry_Int_Tables_number 19
_symmetry_space_group_name_Hall 'P 2ac 2ab'
_symmetry_space_group_name_H-M 'P 21 21 21'
_atom_sites_solution_hydrogens geom
_atom_sites_solution_primary direct
_atom_sites_solution_secondary difmap
_audit_creation_date 2009-09-16T16:56:24-00:00
_audit_creation_method 'WinGX routine CIF_UPDATE'
_cell_angle_alpha 90.000(5)
_cell_angle_beta 90.000(5)
_cell_angle_gamma 90.000(5)
_cell_formula_units_Z 4
_cell_length_a 7.847(1)
_cell_length_b 14.306(1)
_cell_length_c 19.458(2)
_cell_measurement_reflns_used 3914
_cell_measurement_temperature 293(2)
_cell_measurement_theta_max 28.8859
_cell_measurement_theta_min 4.1833
_cell_measurement_wavelength 0.71073
_cell_volume 2184.3(4)
_computing_cell_refinement
;
        CrysAlisPro, Oxford Diffraction Ltd.,
        Version 1.171.33.41 (release 06-05-2009 CrysAlis171 .NET)
        (compiled May  6 2009,17:20:42)
;
_computing_data_collection
;
        CrysAlisPro, Oxford Diffraction Ltd.,
        Version 1.171.33.41 (release 06-05-2009 CrysAlis171 .NET)
        (compiled May  6 2009,17:20:42)
;
_computing_data_reduction
;
        CrysAlisPro, Oxford Diffraction Ltd.,
        Version 1.171.33.41 (release 06-05-2009 CrysAlis171 .NET)
        (compiled May  6 2009,17:20:42)
;
_computing_molecular_graphics 'Ortep-3 for Windows (Farrugia, 1997)'
_computing_publication_material 'WinGX publication routines (Farrugia, 1999)'
_computing_structure_refinement 'SHELXL-97 (Sheldrick, 1997)'
_diffrn_ambient_temperature 293(2)
_diffrn_detector_area_resol_mean 16.4547
_diffrn_measured_fraction_theta_full 0.922
_diffrn_measured_fraction_theta_max 0.922
_diffrn_measurement_device_type 'Xcalibur, Sapphire3'
_diffrn_measurement_method '\w scans'
_diffrn_orient_matrix_UB_11 -0.0283871055
_diffrn_orient_matrix_UB_12 -0.0406156512
_diffrn_orient_matrix_UB_13 -0.0175326595
_diffrn_orient_matrix_UB_21 -0.0020607295
_diffrn_orient_matrix_UB_22 -0.0247413304
_diffrn_orient_matrix_UB_23 0.0315673886
_diffrn_orient_matrix_UB_31 -0.0857106101
_diffrn_orient_matrix_UB_32 0.0140336042
_diffrn_orient_matrix_UB_33 0.0048889336
_diffrn_radiation_monochromator graphite
_diffrn_radiation_probe x-ray
_diffrn_radiation_type MoK\a
_diffrn_radiation_wavelength 0.71069
_diffrn_reflns_av_R_equivalents 0.0714
_diffrn_reflns_av_unetI/netI 0.082
_diffrn_reflns_limit_h_max 10
_diffrn_reflns_limit_h_min -10
_diffrn_reflns_limit_k_max 18
_diffrn_reflns_limit_k_min -19
_diffrn_reflns_limit_l_max 25
_diffrn_reflns_limit_l_min -25
_diffrn_reflns_number 23629
_diffrn_reflns_theta_full 28.97
_diffrn_reflns_theta_max 28.97
_diffrn_reflns_theta_min 4.19
_exptl_absorpt_coefficient_mu 0.173
_exptl_absorpt_correction_T_max 1
_exptl_absorpt_correction_T_min 0.56898
_exptl_absorpt_correction_type multi-scan
_exptl_absorpt_process_details
;
        CrysAlisPro, Oxford Diffraction Ltd.,
        Version 1.171.33.41 (release 06-05-2009 CrysAlis171 .NET)
        (compiled May  6 2009,17:20:42)
        empirical absorption correction using spherical harmonics,
 implemented in SCALE3 ABSPACK scaling algorithm.
;
_exptl_crystal_colour colourless
_exptl_crystal_density_diffrn 1.187
_exptl_crystal_description prism
_exptl_crystal_F_000 832
_exptl_crystal_size_max 0.06
_exptl_crystal_size_mid 0.01
_exptl_crystal_size_min 0.01
_refine_diff_density_max 0.26
_refine_diff_density_min -0.264
_refine_diff_density_rms 0.028
_refine_ls_abs_structure_details 'Flack H D (1983), Acta Cryst. A39, 876-881'
_refine_ls_abs_structure_Flack 0.09(10)
_refine_ls_extinction_method none
_refine_ls_goodness_of_fit_ref 0.813
_refine_ls_hydrogen_treatment mixed
_refine_ls_matrix_type full
_refine_ls_number_parameters 252
_refine_ls_number_reflns 5183
_refine_ls_number_restraints 0
_refine_ls_restrained_S_all 0.813
_refine_ls_R_factor_all 0.1233
_refine_ls_R_factor_gt 0.045
_refine_ls_shift/su_max 0
_refine_ls_shift/su_mean 0
_refine_ls_structure_factor_coef Fsqd
_refine_ls_weighting_details 'calc w=1/[\s^2^(Fo^2^)+(0.0623P)^2^+0.0000P] where P=(Fo^2^+2Fc^2^)/3'
_refine_ls_weighting_scheme calc
_refine_ls_wR_factor_gt 0.104
_refine_ls_wR_factor_ref 0.1215
_reflns_number_gt 2254
_reflns_number_total 5183
_reflns_threshold_expression >2sigma(I)
_cod_data_source_file jo2010878_si_001_2.cif
_cod_data_source_block c3b
_cod_original_cell_volume 2184.3(2)
_cod_database_code 4026571

loop_
_symmetry_equiv_pos_as_xyz
'x, y, z'
'-x+1/2, -y, z+1/2'
'x+1/2, -y+1/2, -z'
'-x, y+1/2, -z+1/2'

loop_
_atom_site_label
_atom_site_type_symbol
_atom_site_fract_x
_atom_site_fract_y
_atom_site_fract_z
_atom_site_U_iso_or_equiv
_atom_site_adp_type
_atom_site_occupancy
_atom_site_symmetry_multiplicity
_atom_site_calc_flag
_atom_site_refinement_flags
C1 C 0.0063(4) 0.00155(17) 0.68106(14) 0.0680(7) Uani 1 1 d .
C2 C -0.1343(3) 0.00161(17) 0.63190(13) 0.0655(7) Uani 1 1 d .
C3 C -0.2827(3) 0.01761(17) 0.66655(14) 0.0647(7) Uani 1 1 d .
C4 C -0.2397(4) 0.03064(18) 0.74012(16) 0.0742(8) Uani 1 1 d .
C5 C -0.4368(4) 0.0206(2) 0.6332(2) 0.1009(11) Uani 1 1 d .
H5 H -0.538 0.0303 0.657 0.121 Uiso 1 1 calc R
C6 C -0.4353(7) 0.0084(3) 0.5621(3) 0.135(2) Uani 1 1 d .
H6 H -0.5368 0.011 0.5375 0.162 Uiso 1 1 calc R
C7 C -0.2848(10) -0.0073(3) 0.5283(2) 0.1391(18) Uani 1 1 d .
H7 H -0.287 -0.0157 0.481 0.167 Uiso 1 1 calc R
C8 C -0.1341(5) -0.0110(2) 0.56110(17) 0.1005(10) Uani 1 1 d .
H8 H -0.0333 -0.0216 0.5372 0.121 Uiso 1 1 calc R
C9 C 0.1414(3) 0.12906(16) 0.82353(13) 0.0656(7) Uani 1 1 d .
H9 H 0.2136 0.1366 0.7828 0.079 Uiso 1 1 calc R
C10 C 0.0068(4) 0.2021(2) 0.82326(17) 0.0843(8) Uani 1 1 d .
H10 H -0.0602 0.2083 0.8624 0.101 Uiso 1 1 calc R
C11 C -0.0241(5) 0.2582(2) 0.7718(2) 0.1080(12) Uani 1 1 d .
H11A H 0.0404 0.2539 0.7318 0.13 Uiso 1 1 calc R
H11B H -0.1106 0.3024 0.7751 0.13 Uiso 1 1 calc R
C12 C 0.2535(3) 0.13085(16) 0.88820(12) 0.0611(6) Uani 1 1 d .
H12 H 0.1796 0.1172 0.9276 0.073 Uiso 1 1 calc R
C13 C 0.3354(4) 0.22700(18) 0.90098(15) 0.0748(8) Uani 1 1 d .
H13 H 0.2431 0.2731 0.9026 0.09 Uiso 1 1 calc R
C14 C 0.4247(5) 0.2289(2) 0.97073(17) 0.1086(12) Uani 1 1 d .
H14A H 0.5247 0.1903 0.969 0.163 Uiso 1 1 calc R
H14B H 0.3487 0.2056 1.0054 0.163 Uiso 1 1 calc R
H14C H 0.4568 0.2919 0.9817 0.163 Uiso 1 1 calc R
C15 C 0.4554(5) 0.2563(2) 0.8442(2) 0.1079(11) Uani 1 1 d .
H15A H 0.5388 0.2082 0.837 0.162 Uiso 1 1 calc R
H15B H 0.5117 0.3133 0.857 0.162 Uiso 1 1 calc R
H15C H 0.3921 0.2661 0.8027 0.162 Uiso 1 1 calc R
C16 C 0.3638(4) -0.02640(18) 0.91609(12) 0.0608(6) Uani 1 1 d .
C17 C 0.4870(4) -0.18339(17) 0.90807(15) 0.0826(9) Uani 1 1 d .
C18 C 0.4826(5) -0.2083(2) 0.98295(17) 0.1089(12) Uani 1 1 d .
H18A H 0.5786 -0.1807 1.0058 0.163 Uiso 1 1 calc R
H18B H 0.4871 -0.2751 0.9879 0.163 Uiso 1 1 calc R
H18C H 0.3791 -0.1852 1.0031 0.163 Uiso 1 1 calc R
C19 C 0.6540(5) -0.2134(3) 0.8744(2) 0.1211(13) Uani 1 1 d .
H19A H 0.6561 -0.1923 0.8276 0.182 Uiso 1 1 calc R
H19B H 0.6629 -0.2803 0.8755 0.182 Uiso 1 1 calc R
H19C H 0.748 -0.1865 0.899 0.182 Uiso 1 1 calc R
C20 C 0.3313(5) -0.2202(2) 0.8699(2) 0.1251(14) Uani 1 1 d .
H20A H 0.2297 -0.1991 0.8926 0.188 Uiso 1 1 calc R
H20B H 0.3337 -0.2873 0.8695 0.188 Uiso 1 1 calc R
H20C H 0.3324 -0.1973 0.8235 0.188 Uiso 1 1 calc R
N1 N -0.0649(3) 0.01846(15) 0.74605(10) 0.0672(6) Uani 1 1 d .
N2 N 0.3830(3) 0.05770(14) 0.88538(11) 0.0621(6) Uani 1 1 d .
H2 H 0.472(4) 0.0603(18) 0.8525(13) 0.081 Uiso 1 1 d .
O1 O 0.1567(3) -0.00959(17) 0.67213(11) 0.1074(7) Uani 1 1 d .
O2 O -0.3335(3) 0.04877(17) 0.78763(12) 0.1161(9) Uani 1 1 d .
O3 O 0.2465(3) -0.04676(13) 0.95375(10) 0.0850(6) Uani 1 1 d .
O4 O 0.4960(3) -0.08083(11) 0.89968(9) 0.0750(5) Uani 1 1 d .
S1 S 0.04086(12) 0.01235(5) 0.82156(4) 0.0920(3) Uani 1 1 d .

loop_
_atom_site_aniso_label
_atom_site_aniso_U_11
_atom_site_aniso_U_22
_atom_site_aniso_U_33
_atom_site_aniso_U_23
_atom_site_aniso_U_13
_atom_site_aniso_U_12
C1 0.0532(16) 0.0706(16) 0.0802(17) -0.0094(16) 0.0068(16) -0.0005(14)
C2 0.0683(18) 0.0586(15) 0.0694(17) -0.0028(14) 0.0005(15) -0.0124(14)
C3 0.0516(16) 0.0499(13) 0.092(2) 0.0012(15) -0.0071(16) -0.0060(12)
C4 0.069(2) 0.0567(16) 0.097(2) -0.0020(15) 0.0298(19) -0.0025(15)
C5 0.066(2) 0.0640(18) 0.172(4) 0.011(2) -0.032(2) -0.0067(17)
C6 0.132(4) 0.066(2) 0.206(5) 0.031(3) -0.110(4) -0.025(3)
C7 0.202(5) 0.095(3) 0.120(3) 0.018(3) -0.085(4) -0.044(4)
C8 0.132(3) 0.094(2) 0.075(2) -0.0061(19) 0.000(2) -0.024(2)
C9 0.0773(18) 0.0583(14) 0.0612(14) -0.0010(13) -0.0051(14) 0.0055(14)
C10 0.082(2) 0.0803(18) 0.090(2) -0.0094(18) -0.0122(19) 0.0060(17)
C11 0.101(3) 0.083(2) 0.140(3) 0.014(2) -0.031(2) 0.005(2)
C12 0.0711(17) 0.0583(15) 0.0538(15) -0.0026(12) 0.0042(14) 0.0141(14)
C13 0.082(2) 0.0563(16) 0.086(2) -0.0156(14) -0.0158(18) 0.0159(14)
C14 0.124(3) 0.084(2) 0.117(3) -0.0260(19) -0.040(2) 0.014(2)
C15 0.126(3) 0.0683(18) 0.129(3) -0.0016(18) -0.006(2) -0.018(2)
C16 0.0779(18) 0.0583(16) 0.0463(14) 0.0024(13) 0.0069(14) 0.0001(15)
C17 0.103(2) 0.0541(15) 0.091(2) 0.0009(14) -0.007(2) 0.0110(16)
C18 0.134(3) 0.080(2) 0.112(3) 0.0332(18) -0.013(2) -0.002(2)
C19 0.137(3) 0.094(2) 0.132(3) -0.005(2) 0.009(3) 0.048(2)
C20 0.138(3) 0.084(2) 0.154(3) -0.034(2) -0.046(3) 0.007(2)
N1 0.0628(14) 0.0701(13) 0.0687(14) -0.0056(11) 0.0028(12) 0.0021(12)
N2 0.0703(15) 0.0567(12) 0.0594(14) 0.0012(11) 0.0115(11) 0.0103(11)
O1 0.0594(13) 0.1379(19) 0.1250(16) -0.0291(17) 0.0123(12) 0.0043(13)
O2 0.1031(18) 0.1113(17) 0.1339(19) -0.0199(14) 0.0575(16) -0.0112(14)
O3 0.0930(14) 0.0887(14) 0.0732(12) 0.0232(10) 0.0279(12) 0.0094(11)
O4 0.0889(14) 0.0563(10) 0.0796(12) 0.0053(8) 0.0117(11) 0.0153(10)
S1 0.1237(7) 0.0718(4) 0.0806(5) 0.0048(4) -0.0237(5) -0.0146(5)

loop_
_atom_type_symbol
_atom_type_description
_atom_type_scat_dispersion_real
_atom_type_scat_dispersion_imag
_atom_type_scat_source
C C 0.0033 0.0016 'International Tables Vol C Tables 4.2.6.8 and 6.1.1.4'
H H 0 0 'International Tables Vol C Tables 4.2.6.8 and 6.1.1.4'
N N 0.0061 0.0033 'International Tables Vol C Tables 4.2.6.8 and 6.1.1.4'
O O 0.0106 0.006 'International Tables Vol C Tables 4.2.6.8 and 6.1.1.4'
S S 0.1246 0.1234 'International Tables Vol C Tables 4.2.6.8 and 6.1.1.4'

loop_
_geom_angle_atom_site_label_1
_geom_angle_atom_site_label_2
_geom_angle_atom_site_label_3
_geom_angle
O1 C1 N1 122.9(3)
O1 C1 C2 130.3(3)
N1 C1 C2 106.8(2)
C3 C2 C8 120.8(3)
C3 C2 C1 108.7(2)
C8 C2 C1 130.4(3)
C2 C3 C5 121.5(3)
C2 C3 C4 107.7(2)
C5 C3 C4 130.8(3)
O2 C4 N1 124.4(3)
O2 C4 C3 128.7(3)
N1 C4 C3 106.8(2)
C3 C5 C6 117.3(4)
C3 C5 H5 121.4
C6 C5 H5 121.4
C7 C6 C5 120.2(4)
C7 C6 H6 119.9
C5 C6 H6 119.9
C8 C7 C6 122.5(4)
C8 C7 H7 118.8
C6 C7 H7 118.8
C7 C8 C2 117.6(4)
C7 C8 H8 121.2
C2 C8 H8 121.2
C10 C9 C12 113.5(2)
C10 C9 S1 109.36(19)
C12 C9 S1 106.07(16)
C10 C9 H9 109.3
C12 C9 H9 109.3
S1 C9 H9 109.3
C11 C10 C9 124.5(3)
C11 C10 H10 117.7
C9 C10 H10 117.7
C10 C11 H11A 120
C10 C11 H11B 120
H11A C11 H11B 120
N2 C12 C9 110.86(18)
N2 C12 C13 110.9(2)
C9 C12 C13 112.74(19)
N2 C12 H12 107.4
C9 C12 H12 107.4
C13 C12 H12 107.4
C15 C13 C14 111.0(3)
C15 C13 C12 113.0(2)
C14 C13 C12 110.5(2)
C15 C13 H13 107.3
C14 C13 H13 107.3
C12 C13 H13 107.3
C13 C14 H14A 109.5
C13 C14 H14B 109.5
H14A C14 H14B 109.5
C13 C14 H14C 109.5
H14A C14 H14C 109.5
H14B C14 H14C 109.5
C13 C15 H15A 109.5
C13 C15 H15B 109.5
H15A C15 H15B 109.5
C13 C15 H15C 109.5
H15A C15 H15C 109.5
H15B C15 H15C 109.5
O3 C16 O4 126.4(2)
O3 C16 N2 124.5(2)
O4 C16 N2 109.0(2)
O4 C17 C18 110.1(2)
O4 C17 C20 109.1(2)
C18 C17 C20 111.9(3)
O4 C17 C19 101.0(3)
C18 C17 C19 111.7(3)
C20 C17 C19 112.5(3)
C17 C18 H18A 109.5
C17 C18 H18B 109.5
H18A C18 H18B 109.5
C17 C18 H18C 109.5
H18A C18 H18C 109.5
H18B C18 H18C 109.5
C17 C19 H19A 109.5
C17 C19 H19B 109.5
H19A C19 H19B 109.5
C17 C19 H19C 109.5
H19A C19 H19C 109.5
H19B C19 H19C 109.5
C17 C20 H20A 109.5
C17 C20 H20B 109.5
H20A C20 H20B 109.5
C17 C20 H20C 109.5
H20A C20 H20C 109.5
H20B C20 H20C 109.5
C4 N1 C1 109.9(2)
C4 N1 S1 124.4(2)
C1 N1 S1 125.38(19)
C16 N2 C12 122.9(2)
C16 N2 H2 114.6(16)
C12 N2 H2 120.6(16)
C16 O4 C17 121.0(2)
N1 S1 C9 100.44(11)

loop_
_geom_bond_atom_site_label_1
_geom_bond_atom_site_label_2
_geom_bond_distance
C1 O1 1.204(3)
C1 N1 1.403(3)
C1 C2 1.460(4)
C2 C3 1.365(4)
C2 C8 1.389(4)
C3 C5 1.373(4)
C3 C4 1.483(4)
C4 O2 1.210(3)
C4 N1 1.387(4)
C5 C6 1.394(7)
C5 H5 0.93
C6 C7 1.369(7)
C6 H6 0.93
C7 C8 1.344(6)
C7 H7 0.93
C8 H8 0.93
C9 C10 1.486(4)
C9 C12 1.535(3)
C9 S1 1.847(3)
C9 H9 0.98
C10 C11 1.306(4)
C10 H10 0.93
C11 H11A 0.93
C11 H11B 0.93
C12 N2 1.460(3)
C12 C13 1.539(4)
C12 H12 0.98
C13 C15 1.511(5)
C13 C14 1.528(4)
C13 H13 0.98
C14 H14A 0.96
C14 H14B 0.96
C14 H14C 0.96
C15 H15A 0.96
C15 H15B 0.96
C15 H15C 0.96
C16 O3 1.212(3)
C16 O4 1.336(3)
C16 N2 1.352(3)
C17 O4 1.478(3)
C17 C18 1.501(4)
C17 C20 1.523(5)
C17 C19 1.527(5)
C18 H18A 0.96
C18 H18B 0.96
C18 H18C 0.96
C19 H19A 0.96
C19 H19B 0.96
C19 H19C 0.96
C20 H20A 0.96
C20 H20B 0.96
C20 H20C 0.96
N1 S1 1.690(2)
N2 H2 0.94(3)
